data_4315114
loop_
_publ_author_name
'Santiago Garc\'ia-Granda'
'Sergei A. Khainakov'
'Aranzazu Espina'
'Jos\'e R. Garc\'ia'
'Germ\'an R. Castro'
'Jo\~ao Rocha'
'Lu\'is Mafra'

_publ_section_title
;
 Revisiting the Thermal Decomposition of Layered \g-Titanium Phosphate and
 Structural Elucidation of Its Intermediate Phases
;
_journal_name_full 'Inorganic Chemistry'
_journal_page_first 2630
_journal_page_last 2638
_journal_paper_doi 10.1021/ic901254j
_journal_volume 49
_journal_year 2010
_chemical_formula_moiety 'O8 P2 Ti, 2(O)'
_chemical_formula_sum 'O10 P2 Ti'
_chemical_formula_weight 269.81
_chemical_name_systematic
;
 ?
;
_space_group_IT_number 4
_symmetry_cell_setting monoclinic
_symmetry_Int_Tables_number 4
_symmetry_space_group_name_Hall 'P 2yb'
_symmetry_space_group_name_H-M 'P 1 21 1'
_audit_creation_date 2008-07-13T18:15
_audit_creation_method 'from EXP file using GSAS2CIF'
_cell_angle_alpha 90.0
_cell_angle_beta 102.569(7)
_cell_angle_gamma 90.0
_cell_formula_units_Z 4
_cell_length_a 5.18114(20)
_cell_length_b 6.34786(19)
_cell_length_c 23.7254(18)
_cell_measurement_temperature 298(2)
_cell_measurement_theta_max 60.0
_cell_measurement_theta_min 2.4
_cell_volume 761.61(7)
_computing_structure_refinement GSAS
_diffrn_ambient_temperature 298(2)
_diffrn_radiation_polarisn_ratio 1.0
_diffrn_radiation_probe x-ray
_diffrn_radiation_wavelength 0.82626(6)
_diffrn_reflns_limit_h_max 6
_diffrn_reflns_limit_h_min 0
_diffrn_reflns_limit_k_max 8
_diffrn_reflns_limit_k_min 0
_diffrn_reflns_limit_l_max 30
_diffrn_reflns_limit_l_min -31
_exptl_absorpt_correction_type none
_exptl_crystal_density_diffrn 2.353
_exptl_crystal_density_method 'not measured'
_exptl_crystal_F_000 528.0
_refine_ls_goodness_of_fit_all 1.28
_refine_ls_matrix_type full
_refine_ls_number_parameters 95
_refine_ls_number_restraints 51
_refine_ls_shift/su_max 0.07
_refine_ls_shift/su_mean 0.01
_reflns_number_total 1554
_cod_data_source_file ic901254j_si_003.cif
_cod_data_source_block GTIP-doble_publ
_cod_depositor_comments
;
The following automatic conversions were performed:

'_geom_angle_publ_flag' value 'N' changed to 'n' according to the
built-in table from CIF Core dictionary named 'cif_core.dic' version
2.4.1 from 2010-06-29 (66 times).

'_geom_bond_publ_flag' value 'N'
changed to 'n' according to the built-in table from CIF Core
dictionary named 'cif_core.dic' version 2.4.1 from 2010-06-29 (64
times).

Automatic conversion script
Id: cif_fix_values 1646 2011-03-28 12:23:43Z adriana 
;
_cod_database_code 4315114
_exptl_absorpt_factor_mur 2.581

loop_
_symmetry_equiv_pos_site_id
_symmetry_equiv_pos_as_xyz
1 +x,+y,+z
2 -x,+y+1/2,-z

loop_
_atom_site_type_symbol
_atom_site_label
_atom_site_fract_x
_atom_site_fract_y
_atom_site_fract_z
_atom_site_occupancy
_atom_site_thermal_displace_type
_atom_site_U_iso_or_equiv
_atom_site_symmetry_multiplicity
Ti Ti1 0.805(6) 0.6998(34) 0.0653(8) 1.0 Uiso 0.002(4) 2
Ti Ti2 0.811(6) 0.6929(32) 0.5638(9) 1.0 Uiso 0.004(4) 2
P P1 0.788(8) 0.202(5) 0.0317(13) 1.0 Uiso 0.016(8) 2
P P2 0.575(7) 0.338(5) 0.8444(13) 1.0 Uiso 0.066(13) 2
P P3 0.208(7) 0.701(5) 0.4706(11) 1.0 Uiso 0.003(7) 2
P P4 0.602(7) 0.296(4) 0.3460(12) 1.0 Uiso 0.049(11) 2
O O1 0.796(16) 0.002(8) 0.0692(27) 1.0 Uiso 0.012(6) 2
O O2 0.522(10) 0.235(9) -0.0125(31) 1.0 Uiso 0.012(6) 2
O O3 0.834(15) 0.391(7) 0.0683(20) 1.0 Uiso 0.012(6) 2
O O4 0.980(14) 0.178(11) 0.9918(33) 1.0 Uiso 0.012(6) 2
O O5 0.414(9) 0.169(6) 0.8671(18) 1.0 Uiso 0.012(6) 2
O O6 0.886(7) 0.279(7) 0.8531(21) 1.0 Uiso 0.012(6) 2
O O7 0.512(8) 0.773(8) 0.2202(16) 1.0 Uiso 0.012(6) 2
O O8 0.478(9) 0.079(6) 0.1344(28) 1.0 Uiso 0.012(6) 2
O O9 0.187(19) 0.502(7) 0.4303(25) 1.0 Uiso 0.001(5) 2
O O10 0.515(9) 0.218(10) 0.4919(31) 1.0 Uiso 0.001(5) 2
O O11 0.823(16) 0.405(6) 0.5596(20) 1.0 Uiso 0.001(5) 2
O O12 0.999(11) 0.181(9) 0.4947(29) 1.0 Uiso 0.001(5) 2
O O13 0.384(8) 0.193(9) 0.3769(17) 1.0 Uiso 0.001(5) 2
O O14 0.910(6) 0.229(8) 0.3673(15) 1.0 Uiso 0.001(5) 2
O O15 0.373(14) 0.063(5) 0.6287(20) 1.0 Uiso 0.001(5) 2
O O16 0.539(9) 0.279(8) 0.2795(16) 1.0 Uiso 0.001(5) 2
O Ow1 0.426(16) 0.359(6) 0.1449(25) 1.0 Uiso 0.059(22) 2
O Ow2 1.276(11) 0.806(15) 0.3185(32) 1.0 Uiso 0.16(4) 2
O Ow3 0.118(9) 0.349(12) 0.7212(23) 1.0 Uiso 0.046(24) 2
O Ow4 0.884(9) 0.881(10) 0.7596(32) 1.0 Uiso 0.10(4) 2

loop_
_atom_type_symbol
_atom_type_number_in_cell
_atom_type_scat_dispersion_real
_atom_type_scat_dispersion_imag
_atom_type_scat_Cromer_Mann_a1
_atom_type_scat_Cromer_Mann_a2
_atom_type_scat_Cromer_Mann_a3
_atom_type_scat_Cromer_Mann_a4
_atom_type_scat_Cromer_Mann_b1
_atom_type_scat_Cromer_Mann_b2
_atom_type_scat_Cromer_Mann_b3
_atom_type_scat_Cromer_Mann_b4
_atom_type_scat_Cromer_Mann_c
_atom_type_scat_source
Ti 4.0 0.000 0.000 9.75950 7.85080 7.35580 0.50000 1.69910 35.6338 1.90210 116.105 1.28070 International_Tables_Vol_C
P 8.0 0.000 0.000 6.43450 1.90670 4.17910 27.1570 1.78000 0.52600 1.49080 68.1645 1.11490 International_Tables_Vol_C
O 40.0 0.000 0.000 3.04850 13.2771 2.28680 5.70110 1.54630 0.32390 0.86700 32.9089 0.25080 International_Tables_Vol_C

loop_
_geom_angle_atom_site_label_1
_geom_angle_atom_site_label_2
_geom_angle_atom_site_label_3
_geom_angle
_geom_angle_site_symmetry_1
_geom_angle_site_symmetry_2
_geom_angle_site_symmetry_3
_geom_angle_publ_flag
O1 Ti1 O2 83.3(30) 1_565 . 2_655 n
O1 Ti1 O3 174.9(31) 1_565 . 1_555 n
O1 Ti1 O4 97.4(30) 1_565 . 2_756 n
O1 Ti1 O5 91.9(25) 1_565 . 2_656 n
O1 Ti1 O6 76.2(27) 1_565 . 2_756 n
O2 Ti1 O3 101.2(30) 2_655 . 1_555 n
O2 Ti1 O4 96.6(27) 2_655 . 2_756 n
O2 Ti1 O5 87.8(31) 2_655 . 2_656 n
O2 Ti1 O6 154.0(26) 2_655 . 2_756 n
O3 Ti1 O4 84.5(32) 1_555 . 2_756 n
O3 Ti1 O5 86.0(27) 1_555 . 2_656 n
O3 Ti1 O6 98.9(21) 1_555 . 2_756 n
O4 Ti1 O5 170.1(24) 2_756 . 2_656 n
O4 Ti1 O6 101.8(31) 2_756 . 2_756 n
O5 Ti1 O6 77.1(16) 2_656 . 2_756 n
O9 Ti2 O10 87.5(32) 2_656 . 2_656 n
O9 Ti2 O11 178(4) 2_656 . 1_555 n
O9 Ti2 O12 95.4(31) 2_656 . 2_756 n
O9 Ti2 O13 86.7(30) 2_656 . 2_656 n
O9 Ti2 O14 80.3(30) 2_656 . 2_756 n
O10 Ti2 O11 94.7(34) 2_656 . 1_555 n
O10 Ti2 O12 91.0(25) 2_656 . 2_756 n
O10 Ti2 O13 88.9(32) 2_656 . 2_656 n
O10 Ti2 O14 162.7(30) 2_656 . 2_756 n
O11 Ti2 O12 83.6(30) 1_555 . 2_756 n
O11 Ti2 O13 94.2(29) 1_555 . 2_656 n
O11 Ti2 O14 97.7(28) 1_555 . 2_756 n
O12 Ti2 O13 177.8(25) 2_756 . 2_656 n
O12 Ti2 O14 102.2(29) 2_756 . 2_756 n
O13 Ti2 O14 78.2(15) 2_656 . 2_756 n
O1 P1 O2 114(5) 1_555 . 1_555 n
O1 P1 O3 110(4) 1_555 . 1_555 n
O1 P1 O4 110(5) 1_555 . 1_554 n
O2 P1 O3 107(4) 1_555 . 1_555 n
O2 P1 O4 101(4) 1_555 . 1_554 n
O3 P1 O4 114(5) 1_555 . 1_554 n
O5 P2 O6 113.3(25) 1_555 . 1_555 n
O5 P2 O7 95.7(31) 1_555 . 2_646 n
O5 P2 O8 113.8(27) 1_555 . 2_656 n
O6 P2 O7 97.6(27) 1_555 . 2_646 n
O6 P2 O8 113.7(32) 1_555 . 2_656 n
O7 P2 O8 121(4) 2_646 . 2_656 n
O9 P3 O10 110(5) 1_555 . 2_656 n
O9 P3 O11 115(4) 1_555 . 2_656 n
O9 P3 O12 108(5) 1_555 . 2_656 n
O10 P3 O11 102(4) 2_656 . 2_656 n
O10 P3 O12 113(4) 2_656 . 2_656 n
O11 P3 O12 109(4) 2_656 . 2_656 n
O13 P4 O14 119.3(20) 1_555 . 1_555 n
O13 P4 O15 103.7(34) 1_555 . 2_656 n
O13 P4 O16 114.9(29) 1_555 . 1_555 n
O14 P4 O15 98.7(34) 1_555 . 2_656 n
O14 P4 O16 105.9(22) 1_555 . 1_555 n
O15 P4 O16 113.3(29) 2_656 . 1_555 n
Ti1 O1 P1 142(5) 1_545 . 1_555 n
Ti1 O2 P1 165(4) 2_645 . 1_555 n
Ti1 O3 P1 142(4) 1_555 . 1_555 n
Ti1 O4 P1 169(5) 2_746 . 1_556 n
Ti1 O5 P2 127.7(20) 2_646 . 1_555 n
Ti1 O6 P2 130.7(29) 2_746 . 1_555 n
Ti2 O9 P3 139(4) 2_646 . 1_555 n
Ti2 O10 P3 168(5) 2_646 . 2_646 n
Ti2 O11 P3 155(4) 1_555 . 2_646 n
Ti2 O12 P3 165(5) 2_746 . 2_646 n
Ti2 O13 P4 151(4) 2_646 . 1_555 n
Ti2 O14 P4 142.6(26) 2_746 . 1_555 n

loop_
_geom_bond_atom_site_label_1
_geom_bond_atom_site_label_2
_geom_bond_distance
_geom_bond_site_symmetry_1
_geom_bond_site_symmetry_2
_geom_bond_publ_flag
Ti1 O1 1.92(4) . 1_565 n
Ti1 O2 1.89(5) . 2_655 n
Ti1 O3 1.97(5) . 1_555 n
Ti1 O4 1.94(5) . 2_756 n
Ti1 O5 2.167(27) . 2_656 n
Ti1 O6 2.28(4) . 2_756 n
Ti2 O9 1.97(4) . 2_656 n
Ti2 O10 1.91(4) . 2_656 n
Ti2 O11 1.83(4) . 1_555 n
Ti2 O12 1.87(5) . 2_756 n
Ti2 O13 1.901(28) . 2_656 n
Ti2 O14 1.945(28) . 2_756 n
P1 O1 1.549(30) . 1_555 n
P1 O2 1.551(30) . 1_555 n
P1 O3 1.467(29) . 1_555 n
P1 O4 1.524(32) . 1_554 n
P2 O5 1.528(28) . 1_555 n
P2 O6 1.620(28) . 1_555 n
P2 O7 1.556(27) . 2_646 n
P2 O8 1.656(29) . 2_656 n
P3 O9 1.575(29) . 1_555 n
P3 O10 1.517(30) . 2_656 n
P3 O11 1.470(28) . 2_656 n
P3 O12 1.493(30) . 2_656 n
P4 O13 1.613(26) . 1_555 n
P4 O14 1.624(26) . 1_555 n
P4 O15 1.793(27) . 2_656 n
P4 O16 1.543(28) . 1_555 n
O1 Ti1 1.92(4) . 1_545 n
O1 P1 1.549(30) . 1_555 n
O2 Ti1 1.89(5) . 2_645 n
O2 P1 1.551(30) . 1_555 n
O3 Ti1 1.97(5) . 1_555 n
O3 P1 1.467(29) . 1_555 n
O4 Ti1 1.94(5) . 2_746 n
O4 P1 1.524(32) . 1_556 n
O5 Ti1 2.167(27) . 2_646 n
O5 P2 1.528(28) . 1_555 n
O5 Ow1 2.171(9) . 2_646 n
O6 Ti1 2.28(4) . 2_746 n
O6 P2 1.620(28) . 1_555 n
O7 P2 1.556(27) . 2_656 n
O7 Ow3 2.163(18) . 2_656 n
O8 P2 1.656(29) . 2_646 n
O8 Ow1 1.82(6) . 1_555 n
O9 Ti2 1.97(4) . 2_646 n
O9 P3 1.575(29) . 1_555 n
O10 Ti2 1.91(4) . 2_646 n
O10 P3 1.517(30) . 2_646 n
O11 Ti2 1.83(4) . 1_555 n
O11 P3 1.470(28) . 2_646 n
O12 Ti2 1.87(5) . 2_746 n
O12 P3 1.493(30) . 2_646 n
O13 Ti2 1.901(28) . 2_646 n
O13 P4 1.613(26) . 1_555 n
O14 Ti2 1.945(28) . 2_746 n
O14 P4 1.624(26) . 1_555 n
O15 P4 1.793(27) . 2_646 n
O16 P4 1.543(28) . 1_555 n
Ow1 O5 2.171(9) . 2_656 n
Ow1 O8 1.82(6) . 1_555 n
Ow2 Ow3 2.07(6) . 2_656 n
Ow3 O7 2.163(18) . 2_646 n
Ow3 Ow2 2.07(6) . 2_646 n
